data_4065486
loop_
_publ_author_name
'Doherty, Simon'
'Knight, Julian G.'
'Addyman, Carrie R.'
'Smyth, Catherine H.'
'Ward, Nicholas A. B.'
'Harrington, Ross W.'

_publ_section_title
;
 Ruthenium Complexes of \k(P)- and \k(P)-\h6-Coordinated KITPHOS
 Monophosphines: Efficient Catalysts for the Direct Ortho Arylation of
 2-Phenylpyridine andN-Phenylpyrazole with Aryl Chlorides
;
_journal_issue 21
_journal_name_full Organometallics
_journal_page_first 6010
_journal_paper_doi 10.1021/om200843f
_journal_volume 30
_journal_year 2011
_chemical_formula_moiety 'C38 H35 Cl2 P Ru'
_chemical_formula_sum 'C38 H35 Cl2 P Ru'
_chemical_formula_weight 694.60
_chemical_name_systematic
;
 ?
;
_space_group_IT_number 2
_symmetry_cell_setting triclinic
_symmetry_space_group_name_Hall '-P 1'
_symmetry_space_group_name_H-M 'P -1'
_atom_sites_solution_hydrogens geom
_atom_sites_solution_primary direct
_atom_sites_solution_secondary difmap
_audit_creation_method SHELXL-97
_cell_angle_alpha 81.524(5)
_cell_angle_beta 79.600(4)
_cell_angle_gamma 89.921(4)
_cell_formula_units_Z 4
_cell_length_a 12.1151(5)
_cell_length_b 13.6674(7)
_cell_length_c 20.0357(13)
_cell_measurement_reflns_used 6319
_cell_measurement_temperature 150(2)
_cell_measurement_theta_max 62.6008
_cell_measurement_theta_min 2.2656
_cell_volume 3226.3(3)
_computing_cell_refinement
;
'Thu Sep 01 13:31:17 2011'
;
_computing_data_collection
;
'Thu Sep 01 13:31:17 2011'
;
_computing_data_reduction
;
'Thu Sep 01 13:31:17 2011'
;
_computing_molecular_graphics 'Bruker SHELXTL'
_computing_publication_material 'Bruker SHELXTL and local programs'
_computing_structure_refinement 'Bruker SHELXTL'
_computing_structure_solution 'Bruker SHELXTL'
_diffrn_ambient_temperature 150(2)
_diffrn_detector_area_resol_mean 10.3968
_diffrn_measured_fraction_theta_full 0.970
_diffrn_measured_fraction_theta_max 0.970
_diffrn_measurement_device_type 'Xcalibur, Atlas, Gemini ultra'
_diffrn_measurement_method 'thick-slice \w scans'
_diffrn_radiation_monochromator 'mirror optics'
_diffrn_radiation_source 'sealed tube with Enhance Ultra optics'
_diffrn_radiation_type CuK\a
_diffrn_radiation_wavelength 1.54178
_diffrn_reflns_av_R_equivalents 0.0450
_diffrn_reflns_av_sigmaI/netI 0.0644
_diffrn_reflns_limit_h_max 13
_diffrn_reflns_limit_h_min -8
_diffrn_reflns_limit_k_max 14
_diffrn_reflns_limit_k_min -15
_diffrn_reflns_limit_l_max 23
_diffrn_reflns_limit_l_min -22
_diffrn_reflns_number 19146
_diffrn_reflns_theta_full 62.69
_diffrn_reflns_theta_max 62.69
_diffrn_reflns_theta_min 2.27
_exptl_absorpt_coefficient_mu 6.112
_exptl_absorpt_correction_T_max 0.8875
_exptl_absorpt_correction_T_min 0.5801
_exptl_absorpt_correction_type multi-scan
_exptl_absorpt_process_details
;
'Thu Sep 01 13:31:17 2011'
;
_exptl_crystal_colour red
_exptl_crystal_density_diffrn 1.430
_exptl_crystal_density_method 'not measured'
_exptl_crystal_description block
_exptl_crystal_F_000 1424
_exptl_crystal_size_max 0.10
_exptl_crystal_size_mid 0.10
_exptl_crystal_size_min 0.02
_refine_diff_density_max 2.594
_refine_diff_density_min -0.755
_refine_diff_density_rms 0.129
_refine_ls_extinction_method none
_refine_ls_goodness_of_fit_ref 1.076
_refine_ls_hydrogen_treatment constr
_refine_ls_matrix_type full
_refine_ls_number_parameters 763
_refine_ls_number_reflns 10025
_refine_ls_number_restraints 680
_refine_ls_restrained_S_all 1.056
_refine_ls_R_factor_all 0.0840
_refine_ls_R_factor_gt 0.0656
_refine_ls_shift/su_max 0.001
_refine_ls_shift/su_mean 0.000
_refine_ls_structure_factor_coef Fsqd
_refine_ls_weighting_details 'calc w=1/[\s^2^(Fo^2^)+(0.0870P)^2^+9.5235P] where P=(Fo^2^+2Fc^2^)/3'
_refine_ls_weighting_scheme calc
_refine_ls_wR_factor_gt 0.1632
_refine_ls_wR_factor_ref 0.1789
_reflns_number_gt 7848
_reflns_number_total 10025
_reflns_threshold_expression I>2\s(I)
_cod_data_source_file om200843f_si_002.cif
_cod_data_source_block sd309_compound_13
_cod_database_code 4065486

loop_
_symmetry_equiv_pos_as_xyz
'x, y, z'
'-x, -y, -z'

loop_
_atom_site_label
_atom_site_type_symbol
_atom_site_fract_x
_atom_site_fract_y
_atom_site_fract_z
_atom_site_U_iso_or_equiv
_atom_site_adp_type
_atom_site_occupancy
_atom_site_symmetry_multiplicity
_atom_site_calc_flag
_atom_site_refinement_flags
Ru Ru 0.36230(4) 0.66951(4) 0.25263(3) 0.03014(17) Uani 1 1 d .
Cl1 Cl 0.33538(14) 0.81219(12) 0.17098(10) 0.0391(4) Uani 1 1 d .
Cl2 Cl 0.30719(14) 0.76221(13) 0.34635(10) 0.0418(4) Uani 1 1 d .
P P 0.17331(13) 0.63333(12) 0.24900(9) 0.0288(4) Uani 1 1 d .
C1 C 0.0643(5) 0.7232(5) 0.2636(4) 0.0319(14) Uani 1 1 d U
C2 C 0.0746(6) 0.8076(5) 0.2865(4) 0.0378(15) Uani 1 1 d U
H2A H 0.1453 0.8338 0.2906 0.045 Uiso 1 1 calc R
C3 C -0.0341(6) 0.8599(6) 0.3059(4) 0.0413(15) Uani 1 1 d U
H3A H -0.0236 0.9231 0.3239 0.050 Uiso 1 1 calc R
C4 C -0.1101(6) 0.7840(6) 0.3574(4) 0.0434(15) Uani 1 1 d U
C5 C -0.1628(7) 0.7944(7) 0.4230(4) 0.0563(18) Uani 1 1 d U
H5A H -0.1525 0.8531 0.4415 0.068 Uiso 1 1 calc R
C6 C -0.2320(8) 0.7161(8) 0.4618(5) 0.065(2) Uani 1 1 d U
H6A H -0.2700 0.7231 0.5066 0.078 Uiso 1 1 calc R
C7 C -0.2459(7) 0.6299(8) 0.4367(5) 0.064(2) Uani 1 1 d U
H7A H -0.2918 0.5774 0.4642 0.076 Uiso 1 1 calc R
C8 C -0.1930(6) 0.6199(7) 0.3712(4) 0.0489(17) Uani 1 1 d U
H8A H -0.2034 0.5608 0.3532 0.059 Uiso 1 1 calc R
C9 C -0.1247(6) 0.6959(6) 0.3316(4) 0.0393(14) Uani 1 1 d U
C10 C -0.0585(5) 0.6953(5) 0.2597(3) 0.0291(13) Uani 1 1 d U
H10A H -0.0660 0.6317 0.2417 0.035 Uiso 1 1 calc R
C11 C -0.1007(6) 0.7847(5) 0.2167(4) 0.0346(14) Uani 1 1 d U
C12 C -0.1475(6) 0.7835(6) 0.1589(4) 0.0435(16) Uani 1 1 d U
H12A H -0.1561 0.7235 0.1415 0.052 Uiso 1 1 calc R
C13 C -0.1819(6) 0.8731(6) 0.1269(4) 0.0478(17) Uani 1 1 d U
H13A H -0.2154 0.8733 0.0875 0.057 Uiso 1 1 calc R
C14 C -0.1688(6) 0.9613(6) 0.1504(4) 0.0474(17) Uani 1 1 d U
H14A H -0.1935 1.0210 0.1275 0.057 Uiso 1 1 calc R
C15 C -0.1194(6) 0.9628(6) 0.2078(4) 0.0430(16) Uani 1 1 d U
H15A H -0.1081 1.0234 0.2238 0.052 Uiso 1 1 calc R
C16 C -0.0868(5) 0.8742(5) 0.2412(4) 0.0371(14) Uani 1 1 d U
C17 C 0.1102(5) 0.5300(5) 0.3122(4) 0.0307(14) Uani 1 1 d U
C18 C 0.1282(6) 0.5275(5) 0.3792(4) 0.0355(14) Uani 1 1 d U
H18A H 0.1746 0.5772 0.3895 0.043 Uiso 1 1 calc R
C19 C 0.0796(6) 0.4541(6) 0.4307(4) 0.0445(16) Uani 1 1 d U
H19A H 0.0943 0.4527 0.4758 0.053 Uiso 1 1 calc R
C20 C 0.0085(6) 0.3812(6) 0.4172(4) 0.0480(17) Uani 1 1 d U
H20A H -0.0262 0.3312 0.4529 0.058 Uiso 1 1 calc R
C21 C -0.0098(6) 0.3838(5) 0.3515(4) 0.0412(16) Uani 1 1 d U
H21A H -0.0567 0.3341 0.3417 0.049 Uiso 1 1 calc R
C22 C 0.0381(5) 0.4563(5) 0.2994(4) 0.0349(14) Uani 1 1 d U
H22A H 0.0227 0.4570 0.2544 0.042 Uiso 1 1 calc R
C23 C 0.1582(5) 0.6017(5) 0.1660(4) 0.0308(14) Uani 1 1 d U
C24 C 0.1262(5) 0.6742(5) 0.1161(4) 0.0331(14) Uani 1 1 d U
H24A H 0.1068 0.7382 0.1268 0.040 Uiso 1 1 calc R
C25 C 0.1229(6) 0.6520(6) 0.0513(4) 0.0427(16) Uani 1 1 d U
H25A H 0.1003 0.7007 0.0179 0.051 Uiso 1 1 calc R
C26 C 0.1522(6) 0.5596(6) 0.0347(4) 0.0451(16) Uani 1 1 d U
H26A H 0.1507 0.5454 -0.0101 0.054 Uiso 1 1 calc R
C27 C 0.1837(6) 0.4884(5) 0.0833(4) 0.0396(15) Uani 1 1 d U
H27A H 0.2037 0.4249 0.0719 0.048 Uiso 1 1 calc R
C28 C 0.1864(5) 0.5086(5) 0.1483(4) 0.0318(14) Uani 1 1 d U
H28A H 0.2078 0.4587 0.1815 0.038 Uiso 1 1 calc R
C29 C 0.4145(7) 0.5315(7) 0.3973(4) 0.058(2) Uani 1 1 d U
H29A H 0.4805 0.5039 0.4146 0.086 Uiso 1 1 calc R
H29B H 0.3538 0.4813 0.4077 0.086 Uiso 1 1 calc R
H29C H 0.3899 0.5891 0.4194 0.086 Uiso 1 1 calc R
C30 C 0.4444(6) 0.5623(6) 0.3212(4) 0.0444(16) Uani 1 1 d U
C31 C 0.3993(5) 0.5139(5) 0.2747(4) 0.0370(15) Uani 1 1 d U
H31A H 0.3356 0.4652 0.2927 0.044 Uiso 1 1 calc R
C32 C 0.4295(5) 0.5427(5) 0.2030(4) 0.0337(14) Uani 1 1 d U
H32A H 0.3851 0.5147 0.1725 0.040 Uiso 1 1 calc R
C33 C 0.5029(6) 0.6255(5) 0.1747(4) 0.0379(14) Uani 1 1 d U
C34 C 0.5483(6) 0.6748(6) 0.2232(4) 0.0437(16) Uani 1 1 d U
H34A H 0.5871 0.7407 0.2065 0.052 Uiso 1 1 calc R
C35 C 0.5207(6) 0.6450(6) 0.2921(4) 0.0436(16) Uani 1 1 d U
H35A H 0.5406 0.6899 0.3235 0.052 Uiso 1 1 calc R
C36 C 0.5365(6) 0.6583(6) 0.1001(4) 0.0469(17) Uani 1 1 d U
H36A H 0.5453 0.7320 0.0917 0.056 Uiso 1 1 calc R
C37 C 0.4537(7) 0.6277(7) 0.0564(4) 0.058(2) Uani 1 1 d U
H37A H 0.3795 0.6534 0.0720 0.087 Uiso 1 1 calc R
H37B H 0.4486 0.5553 0.0614 0.087 Uiso 1 1 calc R
H37C H 0.4804 0.6548 0.0081 0.087 Uiso 1 1 calc R
C38 C 0.6528(7) 0.6131(7) 0.0753(5) 0.062(2) Uani 1 1 d U
H38A H 0.7068 0.6311 0.1028 0.093 Uiso 1 1 calc R
H38B H 0.6799 0.6392 0.0268 0.093 Uiso 1 1 calc R
H38C H 0.6446 0.5409 0.0808 0.093 Uiso 1 1 calc R
Ru2 Ru 0.28708(4) 0.16817(4) 0.25671(3) 0.03089(17) Uani 1 1 d .
Cl3 Cl 0.28672(15) 0.25644(14) 0.35246(10) 0.0446(4) Uani 1 1 d .
Cl4 Cl 0.36292(14) 0.31308(12) 0.17850(10) 0.0407(4) Uani 1 1 d .
P2 P 0.47848(14) 0.13128(12) 0.25161(10) 0.0306(4) Uani 1 1 d .
C39 C 0.5779(5) 0.2202(5) 0.2684(4) 0.0337(14) Uani 1 1 d U
C40 C 0.5535(6) 0.3048(5) 0.2910(4) 0.0372(15) Uani 1 1 d U
H40A H 0.4805 0.3313 0.2953 0.045 Uiso 1 1 calc R
C41 C 0.6523(6) 0.3565(6) 0.3093(4) 0.0434(15) Uani 1 1 d U
H41A H 0.6316 0.4200 0.3270 0.052 Uiso 1 1 calc R
C42 C 0.6974(6) 0.2814(6) 0.3613(4) 0.0466(15) Uani 1 1 d U
C43 C 0.7133(7) 0.2934(8) 0.4272(5) 0.0594(19) Uani 1 1 d U
H43A H 0.6938 0.3530 0.4451 0.071 Uiso 1 1 calc R
C44 C 0.7586(8) 0.2154(8) 0.4658(5) 0.067(2) Uani 1 1 d U
H44A H 0.7694 0.2226 0.5107 0.080 Uiso 1 1 calc R
C45 C 0.7881(8) 0.1293(8) 0.4414(5) 0.065(2) Uani 1 1 d U
H45A H 0.8208 0.0783 0.4686 0.079 Uiso 1 1 calc R
C46 C 0.7702(6) 0.1163(6) 0.3766(4) 0.0496(17) Uani 1 1 d U
H46A H 0.7886 0.0558 0.3597 0.059 Uiso 1 1 calc R
C47 C 0.7252(6) 0.1928(6) 0.3369(4) 0.0401(14) Uani 1 1 d U
C48 C 0.7001(5) 0.1880(5) 0.2630(4) 0.0314(13) Uani 1 1 d U
H48A H 0.7172 0.1240 0.2451 0.038 Uiso 1 1 calc R
C49 C 0.7706(5) 0.2803(5) 0.2220(4) 0.0353(14) Uani 1 1 d U
C50 C 0.8549(6) 0.2778(6) 0.1654(4) 0.0415(15) Uani 1 1 d U
H50A H 0.8740 0.2169 0.1492 0.050 Uiso 1 1 calc R
C51 C 0.9115(6) 0.3654(6) 0.1326(4) 0.0457(16) Uani 1 1 d U
H51A H 0.9707 0.3641 0.0945 0.055 Uiso 1 1 calc R
C52 C 0.8815(6) 0.4549(6) 0.1554(4) 0.0471(17) Uani 1 1 d U
H52A H 0.9189 0.5147 0.1322 0.057 Uiso 1 1 calc R
C53 C 0.7977(6) 0.4566(6) 0.2115(4) 0.0420(16) Uani 1 1 d U
H53A H 0.7773 0.5177 0.2271 0.050 Uiso 1 1 calc R
C54 C 0.7435(6) 0.3706(5) 0.2451(4) 0.0376(14) Uani 1 1 d U
C55 C 0.5050(5) 0.0249(5) 0.3129(4) 0.0326(14) Uani 1 1 d U
C56 C 0.4480(6) 0.0211(5) 0.3802(4) 0.0384(15) Uani 1 1 d U
H56A H 0.3948 0.0701 0.3913 0.046 Uiso 1 1 calc R
C57 C 0.4680(6) -0.0526(6) 0.4309(4) 0.0446(16) Uani 1 1 d U
H57A H 0.4280 -0.0551 0.4765 0.054 Uiso 1 1 calc R
C58 C 0.5474(6) -0.1240(6) 0.4149(4) 0.0467(17) Uani 1 1 d U
H58A H 0.5612 -0.1753 0.4496 0.056 Uiso 1 1 calc R
C59 C 0.6051(6) -0.1199(5) 0.3494(4) 0.0409(16) Uani 1 1 d U
H59A H 0.6601 -0.1678 0.3391 0.049 Uiso 1 1 calc R
C60 C 0.5848(5) -0.0472(5) 0.2978(4) 0.0355(14) Uani 1 1 d U
H60A H 0.6246 -0.0459 0.2523 0.043 Uiso 1 1 calc R
C61 C 0.5434(5) 0.1063(5) 0.1675(4) 0.0321(14) Uani 1 1 d U
C62 C 0.6031(5) 0.1808(5) 0.1196(4) 0.0344(14) Uani 1 1 d U
H62A H 0.6151 0.2432 0.1329 0.041 Uiso 1 1 calc R
C63 C 0.6447(6) 0.1661(6) 0.0536(4) 0.0401(15) Uani 1 1 d U
H63A H 0.6863 0.2177 0.0222 0.048 Uiso 1 1 calc R
C64 C 0.6264(6) 0.0764(6) 0.0324(4) 0.0424(16) Uani 1 1 d U
H64A H 0.6539 0.0671 -0.0136 0.051 Uiso 1 1 calc R
C65 C 0.5682(6) 0.0007(5) 0.0784(4) 0.0366(15) Uani 1 1 d U
H65A H 0.5565 -0.0611 0.0641 0.044 Uiso 1 1 calc R
C66 C 0.5265(5) 0.0148(5) 0.1459(4) 0.0334(14) Uani 1 1 d U
H66A H 0.4865 -0.0376 0.1774 0.040 Uiso 1 1 calc R
C67 C 0.1531(7) 0.0216(8) 0.3970(5) 0.063(2) Uani 1 1 d U
H67A H 0.0819 -0.0158 0.4132 0.094 Uiso 1 1 calc R
H67B H 0.1538 0.0783 0.4217 0.094 Uiso 1 1 calc R
H67C H 0.2155 -0.0214 0.4053 0.094 Uiso 1 1 calc R
C68 C 0.1652(6) 0.0575(6) 0.3220(4) 0.0465(16) Uani 1 1 d U
C69 C 0.2380(6) 0.0129(5) 0.2725(4) 0.0398(15) Uani 1 1 d U
H69A H 0.2914 -0.0373 0.2884 0.048 Uiso 1 1 calc R
C70 C 0.2490(6) 0.0473(5) 0.2017(4) 0.0375(15) Uani 1 1 d U
H70A H 0.3112 0.0218 0.1694 0.045 Uiso 1 1 calc R
C71 C 0.1929(6) 0.1316(5) 0.1780(4) 0.0383(14) Uani 1 1 d U
C72 C 0.1170(5) 0.1760(5) 0.2288(4) 0.0370(14) Uani 1 1 d U
H72A H 0.0879 0.2428 0.2145 0.044 Uiso 1 1 calc R
C73 C 0.1049(6) 0.1424(6) 0.2966(4) 0.0430(16) Uani 1 1 d U
H73A H 0.0660 0.1846 0.3299 0.052 Uiso 1 1 calc R
C74 C 0.2027(6) 0.1719(6) 0.1031(4) 0.0452(16) Uani 1 1 d U
H74A H 0.1933 0.2452 0.0992 0.054 Uiso 1 1 calc R
C75 C 0.3140(7) 0.1534(7) 0.0597(4) 0.054(2) Uani 1 1 d U
H75A H 0.3750 0.1807 0.0780 0.082 Uiso 1 1 calc R
H75B H 0.3161 0.1855 0.0123 0.082 Uiso 1 1 calc R
H75C H 0.3232 0.0820 0.0604 0.082 Uiso 1 1 calc R
C76 C 0.1056(7) 0.1279(9) 0.0754(5) 0.069(3) Uani 1 1 d U
H76A H 0.0336 0.1457 0.1011 0.103 Uiso 1 1 calc R
H76B H 0.1107 0.0557 0.0807 0.103 Uiso 1 1 calc R
H76C H 0.1109 0.1544 0.0267 0.103 Uiso 1 1 calc R

loop_
_atom_site_aniso_label
_atom_site_aniso_U_11
_atom_site_aniso_U_22
_atom_site_aniso_U_33
_atom_site_aniso_U_23
_atom_site_aniso_U_13
_atom_site_aniso_U_12
Ru 0.0223(3) 0.0240(3) 0.0477(3) -0.0108(2) -0.0116(2) 0.0025(2)
Cl1 0.0343(9) 0.0232(8) 0.0607(12) -0.0063(7) -0.0110(8) 0.0020(7)
Cl2 0.0365(9) 0.0421(10) 0.0557(11) -0.0229(8) -0.0196(8) 0.0097(8)
P 0.0216(8) 0.0262(9) 0.0408(10) -0.0071(7) -0.0097(7) 0.0042(7)
C1 0.022(3) 0.031(3) 0.047(4) -0.009(3) -0.014(3) 0.003(3)
C2 0.026(3) 0.031(3) 0.064(4) -0.019(3) -0.021(3) 0.006(3)
C3 0.034(3) 0.043(3) 0.056(4) -0.021(3) -0.021(3) 0.016(3)
C4 0.028(3) 0.061(4) 0.047(3) -0.014(3) -0.019(3) 0.021(3)
C5 0.048(4) 0.076(5) 0.051(4) -0.017(3) -0.020(3) 0.034(3)
C6 0.052(4) 0.095(5) 0.046(4) 0.000(4) -0.008(3) 0.035(4)
C7 0.046(4) 0.084(5) 0.052(4) 0.012(4) -0.006(3) 0.017(4)
C8 0.032(4) 0.061(4) 0.052(4) 0.005(3) -0.014(3) 0.011(3)
C9 0.026(3) 0.047(3) 0.048(3) -0.005(3) -0.015(3) 0.013(3)
C10 0.019(3) 0.035(3) 0.037(3) -0.008(3) -0.014(2) 0.007(2)
C11 0.027(3) 0.039(3) 0.041(3) -0.008(3) -0.011(3) 0.005(3)
C12 0.038(4) 0.053(4) 0.045(4) -0.014(3) -0.015(3) 0.010(3)
C13 0.040(4) 0.060(4) 0.045(4) -0.004(3) -0.014(3) 0.013(3)
C14 0.037(4) 0.049(4) 0.055(4) -0.004(3) -0.011(3) 0.013(3)
C15 0.031(3) 0.042(3) 0.058(4) -0.008(3) -0.012(3) 0.013(3)
C16 0.021(3) 0.041(3) 0.053(3) -0.014(3) -0.010(3) 0.008(3)
C17 0.016(3) 0.033(3) 0.046(3) -0.005(3) -0.011(3) 0.010(2)
C18 0.028(3) 0.037(3) 0.043(4) -0.009(3) -0.010(3) 0.003(3)
C19 0.036(4) 0.052(4) 0.044(4) -0.001(3) -0.008(3) 0.008(3)
C20 0.038(4) 0.043(4) 0.054(4) 0.010(3) -0.002(3) 0.003(3)
C21 0.035(3) 0.031(3) 0.056(4) -0.001(3) -0.007(3) -0.001(3)
C22 0.025(3) 0.031(3) 0.051(4) -0.006(3) -0.012(3) 0.004(3)
C23 0.022(3) 0.027(3) 0.045(3) -0.006(3) -0.007(3) -0.003(2)
C24 0.027(3) 0.029(3) 0.044(4) -0.006(3) -0.010(3) 0.002(3)
C25 0.037(4) 0.047(4) 0.046(4) -0.002(3) -0.017(3) 0.001(3)
C26 0.044(4) 0.052(4) 0.042(4) -0.014(3) -0.009(3) 0.002(3)
C27 0.037(3) 0.036(3) 0.049(4) -0.017(3) -0.008(3) 0.001(3)
C28 0.027(3) 0.026(3) 0.044(3) -0.008(3) -0.008(3) -0.001(3)
C29 0.050(5) 0.068(6) 0.059(4) -0.009(4) -0.020(4) 0.024(4)
C30 0.033(3) 0.046(4) 0.059(4) -0.014(3) -0.016(3) 0.009(3)
C31 0.022(3) 0.038(3) 0.053(4) -0.009(3) -0.012(3) 0.007(3)
C32 0.020(3) 0.025(3) 0.058(4) -0.009(3) -0.010(3) 0.009(2)
C33 0.026(3) 0.028(3) 0.061(3) -0.010(3) -0.010(3) 0.005(3)
C34 0.020(3) 0.041(4) 0.074(4) -0.024(3) -0.006(3) 0.003(3)
C35 0.028(3) 0.044(4) 0.069(4) -0.020(3) -0.025(3) 0.013(3)
C36 0.038(4) 0.032(4) 0.066(4) -0.004(3) 0.000(3) 0.003(3)
C37 0.051(5) 0.073(6) 0.046(5) 0.003(4) -0.004(4) 0.006(4)
C38 0.045(4) 0.067(6) 0.072(6) -0.016(5) -0.001(4) 0.010(4)
Ru2 0.0235(3) 0.0251(3) 0.0477(4) -0.0105(2) -0.0119(2) 0.0045(2)
Cl3 0.0344(9) 0.0473(10) 0.0579(12) -0.0259(9) -0.0094(8) 0.0016(8)
Cl4 0.0374(9) 0.0223(8) 0.0667(12) -0.0076(8) -0.0195(8) 0.0030(7)
P2 0.0244(9) 0.0242(9) 0.0471(11) -0.0104(7) -0.0125(7) 0.0013(7)
C39 0.019(3) 0.032(3) 0.054(4) -0.011(3) -0.013(3) 0.000(3)
C40 0.022(3) 0.031(3) 0.065(4) -0.019(3) -0.012(3) -0.001(3)
C41 0.034(3) 0.037(3) 0.063(4) -0.022(3) -0.009(3) -0.004(3)
C42 0.031(3) 0.058(4) 0.050(3) -0.009(3) -0.004(3) -0.009(3)
C43 0.050(4) 0.077(5) 0.050(4) -0.015(4) -0.002(3) -0.022(4)
C44 0.059(5) 0.095(5) 0.044(4) -0.003(4) -0.011(4) -0.023(4)
C45 0.058(4) 0.083(5) 0.052(4) 0.011(4) -0.017(4) -0.015(4)
C46 0.040(4) 0.055(4) 0.053(4) 0.005(3) -0.016(3) -0.006(3)
C47 0.023(3) 0.048(3) 0.050(3) -0.003(3) -0.009(3) -0.011(3)
C48 0.012(3) 0.034(3) 0.043(3) 0.004(3) 0.000(2) 0.015(2)
C49 0.022(3) 0.037(3) 0.050(3) -0.009(3) -0.013(2) 0.003(3)
C50 0.035(3) 0.045(4) 0.047(4) -0.005(3) -0.016(3) 0.001(3)
C51 0.035(4) 0.055(4) 0.048(4) -0.002(3) -0.013(3) -0.003(3)
C52 0.040(4) 0.048(4) 0.056(4) 0.000(3) -0.022(3) -0.012(3)
C53 0.035(3) 0.035(3) 0.061(4) -0.009(3) -0.019(3) -0.001(3)
C54 0.026(3) 0.037(3) 0.055(4) -0.011(3) -0.016(3) -0.002(3)
C55 0.024(3) 0.030(3) 0.049(3) -0.013(3) -0.016(3) 0.000(2)
C56 0.027(3) 0.039(3) 0.053(4) -0.008(3) -0.014(3) 0.002(3)
C57 0.032(3) 0.053(4) 0.050(4) -0.003(3) -0.013(3) -0.005(3)
C58 0.039(4) 0.045(4) 0.057(4) 0.002(3) -0.021(3) -0.006(3)
C59 0.030(3) 0.036(3) 0.060(4) -0.002(3) -0.019(3) 0.002(3)
C60 0.026(3) 0.031(3) 0.054(4) -0.010(3) -0.014(3) 0.003(3)
C61 0.022(3) 0.031(3) 0.044(3) -0.007(3) -0.009(3) 0.007(3)
C62 0.027(3) 0.032(3) 0.046(4) -0.004(3) -0.012(3) 0.003(3)
C63 0.028(3) 0.042(3) 0.049(4) -0.001(3) -0.009(3) 0.001(3)
C64 0.036(4) 0.049(4) 0.043(4) -0.009(3) -0.009(3) 0.009(3)
C65 0.030(3) 0.039(3) 0.045(4) -0.014(3) -0.012(3) 0.008(3)
C66 0.022(3) 0.031(3) 0.049(3) -0.005(3) -0.014(3) 0.004(3)
C67 0.046(5) 0.083(6) 0.060(5) -0.005(4) -0.019(4) -0.015(4)
C68 0.030(3) 0.053(4) 0.060(4) -0.007(3) -0.018(3) -0.013(3)
C69 0.021(3) 0.033(3) 0.069(4) -0.008(3) -0.017(3) -0.009(3)
C70 0.024(3) 0.027(3) 0.064(4) -0.013(3) -0.010(3) -0.008(2)
C71 0.030(3) 0.032(3) 0.058(3) -0.011(3) -0.017(3) -0.001(3)
C72 0.025(3) 0.033(3) 0.063(4) -0.021(3) -0.024(3) 0.001(3)
C73 0.025(3) 0.045(4) 0.065(4) -0.023(3) -0.012(3) -0.002(3)
C74 0.043(4) 0.038(4) 0.058(4) -0.009(3) -0.018(3) 0.005(3)
C75 0.052(4) 0.058(5) 0.051(5) 0.001(4) -0.011(4) 0.001(4)
C76 0.045(4) 0.109(8) 0.057(5) -0.019(5) -0.013(4) 0.000(5)

loop_
_atom_type_symbol
_atom_type_description
_atom_type_scat_dispersion_real
_atom_type_scat_dispersion_imag
_atom_type_scat_source
C C 0.0181 0.0091 'International Tables Vol C Tables 4.2.6.8 and 6.1.1.4'
H H 0.0000 0.0000 'International Tables Vol C Tables 4.2.6.8 and 6.1.1.4'
P P 0.2955 0.4335 'International Tables Vol C Tables 4.2.6.8 and 6.1.1.4'
Cl Cl 0.3639 0.7018 'International Tables Vol C Tables 4.2.6.8 and 6.1.1.4'
Ru Ru 0.0552 3.2960 'International Tables Vol C Tables 4.2.6.8 and 6.1.1.4'

loop_
_geom_angle_atom_site_label_1
_geom_angle_atom_site_label_2
_geom_angle_atom_site_label_3
_geom_angle
Cl1 Ru Cl2 90.64(6)
Cl1 Ru P 83.21(6)
Cl1 Ru C30 160.6(2)
Cl1 Ru C31 149.8(2)
Cl1 Ru C32 112.8(2)
Cl1 Ru C33 88.77(19)
Cl1 Ru C34 94.7(2)
Cl1 Ru C35 122.6(2)
Cl2 Ru P 91.57(6)
Cl2 Ru C30 89.1(2)
Cl2 Ru C31 119.4(2)
Cl2 Ru C32 156.2(2)
Cl2 Ru C33 146.78(19)
Cl2 Ru C34 109.3(2)
Cl2 Ru C35 85.8(2)
P Ru C30 116.2(2)
P Ru C31 92.21(18)
P Ru C32 94.84(18)
P Ru C33 121.29(19)
P Ru C34 159.1(2)
P Ru C35 154.1(2)
C30 Ru C31 37.3(3)
C30 Ru C32 67.6(3)
C30 Ru C33 80.9(3)
C30 Ru C34 67.1(3)
C30 Ru C35 38.1(3)
C31 Ru C32 37.6(3)
C31 Ru C33 68.2(3)
C31 Ru C34 79.1(3)
C31 Ru C35 67.1(3)
C32 Ru C33 37.3(2)
C32 Ru C34 66.7(3)
C32 Ru C35 78.5(3)
C33 Ru C34 37.8(3)
C33 Ru C35 66.9(3)
C34 Ru C35 35.8(3)
Ru P C1 121.7(2)
Ru P C17 114.4(2)
Ru P C23 111.5(2)
C1 P C17 99.2(3)
C1 P C23 102.3(3)
C17 P C23 105.8(3)
P C1 C2 126.2(5)
P C1 C10 119.3(5)
C2 C1 C10 113.8(6)
C1 C2 H2A 122.4
C1 C2 C3 115.2(6)
H2A C2 C3 122.4
C2 C3 H3A 113.3
C2 C3 C4 105.4(6)
C2 C3 C16 105.3(6)
H3A C3 C4 113.3
H3A C3 C16 113.3
C4 C3 C16 105.5(6)
C3 C4 C5 127.4(8)
C3 C4 C9 112.9(7)
C5 C4 C9 119.8(8)
C4 C5 H5A 120.7
C4 C5 C6 118.5(9)
H5A C5 C6 120.7
C5 C6 H6A 119.2
C5 C6 C7 121.7(9)
H6A C6 C7 119.2
C6 C7 H7A 120.2
C6 C7 C8 119.6(9)
H7A C7 C8 120.2
C7 C8 H8A 119.9
C7 C8 C9 120.1(9)
H8A C8 C9 119.9
C4 C9 C8 120.4(8)
C4 C9 C10 113.1(7)
C8 C9 C10 126.5(7)
C1 C10 C9 105.3(5)
C1 C10 H10A 113.6
C1 C10 C11 105.4(5)
C9 C10 H10A 113.6
C9 C10 C11 104.3(5)
H10A C10 C11 113.6
C10 C11 C12 126.4(7)
C10 C11 C16 113.2(6)
C12 C11 C16 120.4(7)
C11 C12 H12A 121.0
C11 C12 C13 117.9(8)
H12A C12 C13 121.0
C12 C13 H13A 118.9
C12 C13 C14 122.2(8)
H13A C13 C14 118.9
C13 C14 H14A 120.1
C13 C14 C15 119.8(7)
H14A C14 C15 120.1
C14 C15 H15A 120.6
C14 C15 C16 118.8(7)
H15A C15 C16 120.6
C3 C16 C11 112.5(6)
C3 C16 C15 126.8(7)
C11 C16 C15 120.8(7)
P C17 C18 117.2(5)
P C17 C22 124.8(5)
C18 C17 C22 117.9(6)
C17 C18 H18A 119.6
C17 C18 C19 120.8(7)
H18A C18 C19 119.6
C18 C19 H19A 119.6
C18 C19 C20 120.7(7)
H19A C19 C20 119.6
C19 C20 H20A 120.7
C19 C20 C21 118.5(7)
H20A C20 C21 120.7
C20 C21 H21A 119.2
C20 C21 C22 121.6(7)
H21A C21 C22 119.2
C17 C22 C21 120.4(7)
C17 C22 H22A 119.8
C21 C22 H22A 119.8
P C23 C24 119.9(5)
P C23 C28 121.3(5)
C24 C23 C28 118.6(6)
C23 C24 H24A 120.1
C23 C24 C25 119.7(7)
H24A C24 C25 120.1
C24 C25 H25A 119.6
C24 C25 C26 120.7(7)
H25A C25 C26 119.6
C25 C26 H26A 120.1
C25 C26 C27 119.8(7)
H26A C26 C27 120.1
C26 C27 H27A 119.8
C26 C27 C28 120.4(7)
H27A C27 C28 119.8
C23 C28 C27 120.7(7)
C23 C28 H28A 119.7
C27 C28 H28A 119.7
H29A C29 H29B 109.5
H29A C29 H29C 109.5
H29A C29 C30 109.5
H29B C29 H29C 109.5
H29B C29 C30 109.5
H29C C29 C30 109.5
Ru C30 C29 129.7(5)
Ru C30 C31 69.5(4)
Ru C30 C35 70.7(4)
C29 C30 C31 122.4(7)
C29 C30 C35 121.1(7)
C31 C30 C35 116.6(7)
Ru C31 C30 73.2(4)
Ru C31 H31A 118.8
Ru C31 C32 72.6(4)
C30 C31 H31A 118.8
C30 C31 C32 121.8(7)
H31A C31 C32 118.8
Ru C32 C31 69.8(4)
Ru C32 H32A 118.5
Ru C32 C33 72.6(4)
C31 C32 H32A 118.5
C31 C32 C33 121.4(7)
H32A C32 C33 118.5
Ru C33 C32 70.1(4)
Ru C33 C34 70.5(4)
Ru C33 C36 132.0(5)
C32 C33 C34 116.2(7)
C32 C33 C36 123.2(7)
C34 C33 C36 120.6(7)
Ru C34 C33 71.7(4)
Ru C34 H34A 118.4
Ru C34 C35 71.6(4)
C33 C34 H34A 118.4
C33 C34 C35 121.9(7)
H34A C34 C35 118.4
Ru C35 C30 71.2(4)
Ru C35 C34 72.6(4)
Ru C35 H35A 118.3
C30 C35 C34 122.1(7)
C30 C35 H35A 118.3
C34 C35 H35A 118.3
C33 C36 H36A 108.6
C33 C36 C37 114.7(6)
C33 C36 C38 108.3(7)
H36A C36 C37 108.6
H36A C36 C38 108.6
C37 C36 C38 108.0(7)
C36 C37 H37A 109.5
C36 C37 H37B 109.5
C36 C37 H37C 109.5
H37A C37 H37B 109.5
H37A C37 H37C 109.5
H37B C37 H37C 109.5
C36 C38 H38A 109.5
C36 C38 H38B 109.5
C36 C38 H38C 109.5
H38A C38 H38B 109.5
H38A C38 H38C 109.5
H38B C38 H38C 109.5
Cl3 Ru2 Cl4 90.18(7)
Cl3 Ru2 P2 91.69(6)
Cl3 Ru2 C68 90.2(2)
Cl3 Ru2 C69 121.1(2)
Cl3 Ru2 C70 157.7(2)
Cl3 Ru2 C71 146.12(19)
Cl3 Ru2 C72 108.68(19)
Cl3 Ru2 C73 85.8(2)
Cl4 Ru2 P2 82.81(6)
Cl4 Ru2 C68 161.1(2)
Cl4 Ru2 C69 148.5(2)
Cl4 Ru2 C70 111.7(2)
Cl4 Ru2 C71 88.4(2)
Cl4 Ru2 C72 95.4(2)
Cl4 Ru2 C73 123.1(2)
P2 Ru2 C68 116.1(2)
P2 Ru2 C69 92.21(19)
P2 Ru2 C70 95.24(18)
P2 Ru2 C71 121.65(19)
P2 Ru2 C72 159.58(19)
P2 Ru2 C73 154.0(2)
C68 Ru2 C69 37.5(3)
C68 Ru2 C70 67.7(3)
C68 Ru2 C71 80.8(3)
C68 Ru2 C72 66.6(3)
C68 Ru2 C73 38.2(3)
C69 Ru2 C70 37.6(3)
C69 Ru2 C71 67.8(3)
C69 Ru2 C72 78.6(3)
C69 Ru2 C73 67.5(3)
C70 Ru2 C71 37.0(3)
C70 Ru2 C72 66.4(3)
C70 Ru2 C73 78.7(3)
C71 Ru2 C72 38.0(3)
C71 Ru2 C73 67.0(3)
C72 Ru2 C73 35.3(3)
Ru2 P2 C39 121.2(2)
Ru2 P2 C55 114.5(2)
Ru2 P2 C61 111.7(2)
C39 P2 C55 99.2(3)
C39 P2 C61 101.8(3)
C55 P2 C61 106.6(3)
P2 C39 C40 126.4(5)
P2 C39 C48 116.4(5)
C40 C39 C48 116.9(6)
C39 C40 H40A 122.9
C39 C40 C41 114.2(6)
H40A C40 C41 122.9
C40 C41 H41A 112.8
C40 C41 C42 105.7(6)
C40 C41 C54 106.5(6)
H41A C41 C42 112.8
H41A C41 C54 112.8
C42 C41 C54 105.8(6)
C41 C42 C43 127.6(8)
C41 C42 C47 112.7(7)
C43 C42 C47 119.7(8)
C42 C43 H43A 120.9
C42 C43 C44 118.1(9)
H43A C43 C44 120.9
C43 C44 H44A 118.9
C43 C44 C45 122.3(9)
H44A C44 C45 118.9
C44 C45 H45A 120.1
C44 C45 C46 119.7(9)
H45A C45 C46 120.1
C45 C46 H46A 120.3
C45 C46 C47 119.3(9)
H46A C46 C47 120.3
C42 C47 C46 120.8(8)
C42 C47 C48 114.5(7)
C46 C47 C48 124.7(7)
C39 C48 C47 103.3(5)
C39 C48 H48A 115.7
C39 C48 C49 104.4(5)
C47 C48 H48A 115.7
C47 C48 C49 99.9(6)
H48A C48 C49 115.7
C48 C49 C50 124.6(6)
C48 C49 C54 115.8(6)
C50 C49 C54 119.6(7)
C49 C50 H50A 120.3
C49 C50 C51 119.4(7)
H50A C50 C51 120.3
C50 C51 H51A 119.9
C50 C51 C52 120.2(8)
H51A C51 C52 119.9
C51 C52 H52A 120.0
C51 C52 C53 120.0(7)
H52A C52 C53 120.0
C52 C53 H53A 119.9
C52 C53 C54 120.2(7)
H53A C53 C54 119.9
C41 C54 C49 111.2(6)
C41 C54 C53 128.2(7)
C49 C54 C53 120.6(7)
P2 C55 C56 116.5(5)
P2 C55 C60 124.4(6)
C56 C55 C60 118.9(7)
C55 C56 H56A 119.6
C55 C56 C57 120.7(7)
H56A C56 C57 119.6
C56 C57 H57A 120.2
C56 C57 C58 119.6(8)
H57A C57 C58 120.2
C57 C58 H58A 120.0
C57 C58 C59 120.1(7)
H58A C58 C59 120.0
C58 C59 H59A 119.5
C58 C59 C60 120.9(7)
H59A C59 C60 119.5
C55 C60 C59 119.8(7)
C55 C60 H60A 120.1
C59 C60 H60A 120.1
P2 C61 C62 120.5(5)
P2 C61 C66 121.4(5)
C62 C61 C66 117.7(7)
C61 C62 H62A 119.2
C61 C62 C63 121.6(7)
H62A C62 C63 119.2
C62 C63 H63A 119.9
C62 C63 C64 120.3(7)
H63A C63 C64 119.9
C63 C64 H64A 120.1
C63 C64 C65 119.9(7)
H64A C64 C65 120.1
C64 C65 H65A 119.9
C64 C65 C66 120.1(7)
H65A C65 C66 119.9
C61 C66 C65 120.3(7)
C61 C66 H66A 119.8
C65 C66 H66A 119.8
H67A C67 H67B 109.5
H67A C67 H67C 109.5
H67A C67 C68 109.5
H67B C67 H67C 109.5
H67B C67 C68 109.5
H67C C67 C68 109.5
Ru2 C68 C67 128.6(5)
Ru2 C68 C69 69.4(4)
Ru2 C68 C73 71.0(4)
C67 C68 C69 122.1(8)
C67 C68 C73 121.1(8)
C69 C68 C73 116.7(8)
Ru2 C69 C68 73.1(4)
Ru2 C69 H69A 118.8
Ru2 C69 C70 72.8(4)
C68 C69 H69A 118.8
C68 C69 C70 121.8(7)
H69A C69 C70 118.8
Ru2 C70 C69 69.6(4)
Ru2 C70 H70A 118.7
Ru2 C70 C71 71.9(4)
C69 C70 H70A 118.7
C69 C70 C71 120.9(7)
H70A C70 C71 118.7
Ru2 C71 C70 71.1(4)
Ru2 C71 C72 71.4(4)
Ru2 C71 C74 131.6(5)
C70 C71 C72 117.0(7)
C70 C71 C74 123.0(7)
C72 C71 C74 119.9(6)
Ru2 C72 C71 70.7(4)
Ru2 C72 H72A 118.0
Ru2 C72 C73 71.9(4)
C71 C72 H72A 118.0
C71 C72 C73 122.3(7)
H72A C72 C73 118.0
Ru2 C73 C68 70.8(4)
Ru2 C73 C72 72.8(4)
Ru2 C73 H73A 118.8
C68 C73 C72 121.2(7)
C68 C73 H73A 118.8
C72 C73 H73A 118.8
C71 C74 H74A 107.8
C71 C74 C75 114.1(6)
C71 C74 C76 109.0(7)
H74A C74 C75 107.8
H74A C74 C76 107.8
C75 C74 C76 110.1(7)
C74 C75 H75A 109.5
C74 C75 H75B 109.5
C74 C75 H75C 109.5
H75A C75 H75B 109.5
H75A C75 H75C 109.5
H75B C75 H75C 109.5
C74 C76 H76A 109.5
C74 C76 H76B 109.5
C74 C76 H76C 109.5
H76A C76 H76B 109.5
H76A C76 H76C 109.5
H76B C76 H76C 109.5

loop_
_geom_bond_atom_site_label_1
_geom_bond_atom_site_label_2
_geom_bond_distance
Ru Cl1 2.4158(18)
Ru Cl2 2.4132(18)
Ru P 2.3593(17)
Ru C30 2.218(8)
Ru C31 2.170(7)
Ru C32 2.206(6)
Ru C33 2.239(7)
Ru C34 2.222(7)
Ru C35 2.210(7)
P C1 1.816(6)
P C17 1.819(7)
P C23 1.819(7)
C1 C2 1.317(9)
C1 C10 1.555(9)
C2 H2A 0.950
C2 C3 1.515(9)
C3 H3A 1.00
C3 C4 1.526(11)
C3 C16 1.533(10)
C4 C5 1.382(11)
C4 C9 1.402(11)
C5 H5A 0.950
C5 C6 1.404(14)
C6 H6A 0.950
C6 C7 1.370(14)
C7 H7A 0.950
C7 C8 1.379(12)
C8 H8A 0.950
C8 C9 1.383(11)
C9 C10 1.518(10)
C10 H10A 1.00
C10 C11 1.531(9)
C11 C12 1.381(10)
C11 C16 1.404(10)
C12 H12A 0.950
C12 C13 1.396(11)
C13 H13A 0.950
C13 C14 1.377(12)
C14 H14A 0.950
C14 C15 1.392(11)
C15 H15A 0.950
C15 C16 1.388(10)
C17 C18 1.394(10)
C17 C22 1.415(9)
C18 H18A 0.950
C18 C19 1.376(10)
C19 H19A 0.950
C19 C20 1.405(11)
C20 H20A 0.950
C20 C21 1.370(11)
C21 H21A 0.950
C21 C22 1.374(10)
C22 H22A 0.950
C23 C24 1.407(9)
C23 C28 1.396(9)
C24 H24A 0.950
C24 C25 1.383(10)
C25 H25A 0.950
C25 C26 1.382(11)
C26 H26A 0.950
C26 C27 1.376(11)
C27 H27A 0.950
C27 C28 1.378(10)
C28 H28A 0.950
C29 H29A 0.980
C29 H29B 0.980
C29 H29C 0.980
C29 C30 1.499(12)
C30 C31 1.404(10)
C30 C35 1.444(11)
C31 H31A 1.00
C31 C32 1.412(10)
C32 H32A 1.00
C32 C33 1.422(10)
C33 C34 1.444(11)
C33 C36 1.478(11)
C34 H34A 1.00
C34 C35 1.361(11)
C35 H35A 1.00
C36 H36A 1.00
C36 C37 1.540(12)
C36 C38 1.565(11)
C37 H37A 0.980
C37 H37B 0.980
C37 H37C 0.980
C38 H38A 0.980
C38 H38B 0.980
C38 H38C 0.980
Ru2 Cl3 2.4115(19)
Ru2 Cl4 2.4067(18)
Ru2 P2 2.3596(17)
Ru2 C68 2.215(8)
Ru2 C69 2.167(7)
Ru2 C70 2.208(7)
Ru2 C71 2.219(7)
Ru2 C72 2.229(6)
Ru2 C73 2.218(7)
P2 C39 1.820(7)
P2 C55 1.828(7)
P2 C61 1.806(7)
C39 C40 1.317(9)
C39 C48 1.533(8)
C40 H40A 0.950
C40 C41 1.518(9)
C41 H41A 1.00
C41 C42 1.524(11)
C41 C54 1.525(11)
C42 C43 1.402(12)
C42 C47 1.390(11)
C43 H43A 0.950
C43 C44 1.394(14)
C44 H44A 0.950
C44 C45 1.364(14)
C45 H45A 0.950
C45 C46 1.390(12)
C46 H46A 0.950
C46 C47 1.391(11)
C47 C48 1.574(10)
C48 H48A 1.00
C48 C49 1.563(9)
C49 C50 1.386(10)
C49 C54 1.400(10)
C50 H50A 0.950
C50 C51 1.395(11)
C51 H51A 0.950
C51 C52 1.393(11)
C52 H52A 0.950
C52 C53 1.375(11)
C53 H53A 0.950
C53 C54 1.369(10)
C55 C56 1.393(10)
C55 C60 1.406(9)
C56 H56A 0.950
C56 C57 1.375(10)
C57 H57A 0.950
C57 C58 1.400(11)
C58 H58A 0.950
C58 C59 1.364(11)
C59 H59A 0.950
C59 C60 1.380(10)
C60 H60A 0.950
C61 C62 1.395(10)
C61 C66 1.409(10)
C62 H62A 0.950
C62 C63 1.371(10)
C63 H63A 0.950
C63 C64 1.385(11)
C64 H64A 0.950
C64 C65 1.379(10)
C65 H65A 0.950
C65 C66 1.398(10)
C66 H66A 0.950
C67 H67A 0.980
C67 H67B 0.980
C67 H67C 0.980
C67 C68 1.491(12)
C68 C69 1.411(11)
C68 C73 1.449(11)
C69 H69A 1.00
C69 C70 1.409(11)
C70 H70A 1.00
C70 C71 1.403(10)
C71 C72 1.447(10)
C71 C74 1.502(11)
C72 H72A 1.00
C72 C73 1.349(11)
C73 H73A 1.00
C74 H74A 1.00
C74 C75 1.511(11)
C74 C76 1.547(11)
C75 H75A 0.980
C75 H75B 0.980
C75 H75C 0.980
C76 H76A 0.980
C76 H76B 0.980
C76 H76C 0.980

loop_
_geom_torsion_atom_site_label_1
_geom_torsion_atom_site_label_2
_geom_torsion_atom_site_label_3
_geom_torsion_atom_site_label_4
_geom_torsion
Cl1 Ru P C1 -53.0(3)
Cl1 Ru P C17 -172.1(3)
Cl1 Ru P C23 67.9(2)
Cl2 Ru P C1 37.5(3)
Cl2 Ru P C17 -81.6(3)
Cl2 Ru P C23 158.4(2)
C30 Ru P C1 127.3(4)
C30 Ru P C17 8.1(3)
C30 Ru P C23 -111.9(3)
C31 Ru P C1 157.0(3)
C31 Ru P C17 37.9(3)
C31 Ru P C23 -82.1(3)
C32 Ru P C1 -165.4(3)
C32 Ru P C17 75.5(3)
C32 Ru P C23 -44.5(3)
C33 Ru P C1 -137.4(3)
C33 Ru P C17 103.5(3)
C33 Ru P C23 -16.5(3)
C34 Ru P C1 -138.4(7)
C34 Ru P C17 102.5(7)
C34 Ru P C23 -17.5(7)
C35 Ru P C1 121.1(6)
C35 Ru P C17 1.9(6)
C35 Ru P C23 -118.1(5)
Ru P C1 C2 -10.4(8)
Ru P C1 C10 179.3(4)
C17 P C1 C2 115.9(7)
C17 P C1 C10 -54.4(6)
C23 P C1 C2 -135.6(7)
C23 P C1 C10 54.2(6)
P C1 C2 C3 -169.5(5)
C10 C1 C2 C3 1.2(10)
C1 C2 C3 C4 54.6(9)
C1 C2 C3 C16 -56.6(9)
C2 C3 C4 C5 124.4(7)
C2 C3 C4 C9 -55.9(7)
C16 C3 C4 C5 -124.5(7)
C16 C3 C4 C9 55.3(7)
C3 C4 C5 C6 178.4(7)
C9 C4 C5 C6 -1.3(10)
C4 C5 C6 C7 1.5(12)
C5 C6 C7 C8 -1.4(13)
C6 C7 C8 C9 1.1(12)
C7 C8 C9 C4 -0.9(10)
C7 C8 C9 C10 178.3(7)
C3 C4 C9 C8 -178.7(6)
C3 C4 C9 C10 1.9(8)
C5 C4 C9 C8 1.1(10)
C5 C4 C9 C10 -178.3(6)
C4 C9 C10 C1 52.6(7)
C4 C9 C10 C11 -58.1(7)
C8 C9 C10 C1 -126.7(7)
C8 C9 C10 C11 122.6(7)
P C1 C10 C9 115.7(6)
P C1 C10 C11 -134.4(5)
C2 C1 C10 C9 -55.7(8)
C2 C1 C10 C11 54.2(8)
C1 C10 C11 C12 126.3(7)
C1 C10 C11 C16 -53.1(7)
C9 C10 C11 C12 -123.1(8)
C9 C10 C11 C16 57.5(7)
C10 C11 C12 C13 179.5(7)
C16 C11 C12 C13 -1.1(11)
C11 C12 C13 C14 1.1(12)
C12 C13 C14 C15 0.3(12)
C13 C14 C15 C16 -1.7(11)
C14 C15 C16 C3 -178.3(7)
C14 C15 C16 C11 1.6(11)
C10 C11 C16 C3 -0.9(8)
C10 C11 C16 C15 179.2(6)
C12 C11 C16 C3 179.7(7)
C12 C11 C16 C15 -0.2(11)
C2 C3 C16 C11 55.5(8)
C2 C3 C16 C15 -124.5(8)
C4 C3 C16 C11 -55.6(7)
C4 C3 C16 C15 124.3(8)
Ru P C17 C18 45.8(5)
Ru P C17 C22 -138.9(5)
C1 P C17 C18 -85.3(5)
C1 P C17 C22 90.0(6)
C23 P C17 C18 168.9(5)
C23 P C17 C22 -15.7(6)
P C17 C18 C19 177.3(5)
C22 C17 C18 C19 1.7(10)
C17 C18 C19 C20 -1.5(11)
C18 C19 C20 C21 1.2(11)
C19 C20 C21 C22 -1.1(11)
C20 C21 C22 C17 1.3(10)
P C17 C22 C21 -176.9(5)
C18 C17 C22 C21 -1.6(9)
Ru P C23 C24 -97.3(5)
Ru P C23 C28 77.4(5)
C1 P C23 C24 34.3(6)
C1 P C23 C28 -150.9(5)
C17 P C23 C24 137.7(5)
C17 P C23 C28 -47.5(6)
P C23 C24 C25 175.2(5)
C28 C23 C24 C25 0.3(10)
C23 C24 C25 C26 -0.9(11)
C24 C25 C26 C27 0.8(11)
C25 C26 C27 C28 -0.2(11)
C26 C27 C28 C23 -0.4(10)
P C23 C28 C27 -174.4(5)
C24 C23 C28 C27 0.4(10)
Cl1 Ru C30 C29 119.9(8)
Cl1 Ru C30 C31 -124.5(6)
Cl1 Ru C30 C35 5.1(9)
Cl2 Ru C30 C29 30.5(7)
Cl2 Ru C30 C31 146.1(4)
Cl2 Ru C30 C35 -84.3(4)
P Ru C30 C29 -60.8(8)
P Ru C30 C31 54.8(5)
P Ru C30 C35 -175.6(4)
C31 Ru C30 C29 -115.6(9)
C31 Ru C30 C35 129.6(7)
C32 Ru C30 C29 -144.9(8)
C32 Ru C30 C31 -29.3(4)
C32 Ru C30 C35 100.2(5)
C33 Ru C30 C29 178.7(8)
C33 Ru C30 C31 -65.7(4)
C33 Ru C30 C35 63.9(5)
C34 Ru C30 C29 142.0(8)
C34 Ru C30 C31 -102.4(5)
C34 Ru C30 C35 27.1(4)
C35 Ru C30 C29 114.8(9)
C35 Ru C30 C31 -129.6(7)
Ru C30 C31 C32 56.3(6)
C29 C30 C31 Ru 124.8(7)
C29 C30 C31 C32 -178.9(6)
C35 C30 C31 Ru -54.4(6)
C35 C30 C31 C32 1.9(10)
Cl1 Ru C31 C30 146.9(4)
Cl1 Ru C31 C32 14.8(6)
Cl2 Ru C31 C30 -39.7(5)
Cl2 Ru C31 C32 -171.9(3)
P Ru C31 C30 -132.8(4)
P Ru C31 C32 95.1(4)
C30 Ru C31 C32 -132.2(6)
C32 Ru C31 C30 132.2(6)
C33 Ru C31 C30 104.2(5)
C33 Ru C31 C32 -27.9(4)
C34 Ru C31 C30 66.4(5)
C34 Ru C31 C32 -65.7(4)
C35 Ru C31 C30 31.1(4)
C35 Ru C31 C32 -101.1(4)
Ru C31 C32 C33 53.3(5)
C30 C31 C32 Ru -56.6(6)
C30 C31 C32 C33 -3.3(10)
Cl1 Ru C32 C31 -172.0(3)
Cl1 Ru C32 C33 53.8(4)
Cl2 Ru C32 C31 17.8(7)
Cl2 Ru C32 C33 -116.4(5)
P Ru C32 C31 -87.3(4)
P Ru C32 C33 138.5(4)
C30 Ru C32 C31 29.1(4)
C30 Ru C32 C33 -105.1(5)
C31 Ru C32 C33 -134.2(6)
C33 Ru C32 C31 134.2(6)
C34 Ru C32 C31 102.8(5)
C34 Ru C32 C33 -31.3(4)
C35 Ru C32 C31 67.3(4)
C35 Ru C32 C33 -66.8(4)
Ru C32 C33 C34 54.9(5)
Ru C32 C33 C36 -127.8(6)
C31 C32 C33 Ru -52.1(5)
C31 C32 C33 C34 2.9(9)
C31 C32 C33 C36 -179.9(6)
Cl1 Ru C33 C32 -131.9(4)
Cl1 Ru C33 C34 99.3(4)
Cl1 Ru C33 C36 -14.7(7)
Cl2 Ru C33 C32 138.8(4)
Cl2 Ru C33 C34 10.0(6)
Cl2 Ru C33 C36 -104.0(7)
P Ru C33 C32 -50.6(5)
P Ru C33 C34 -179.4(4)
P Ru C33 C36 66.6(7)
C30 Ru C33 C32 64.6(4)
C30 Ru C33 C34 -64.2(5)
C30 Ru C33 C36 -178.2(7)
C31 Ru C33 C32 28.1(4)
C31 Ru C33 C34 -100.7(5)
C31 Ru C33 C36 145.3(8)
C32 Ru C33 C34 -128.8(6)
C32 Ru C33 C36 117.2(9)
C34 Ru C33 C32 128.8(6)
C34 Ru C33 C36 -114.0(9)
C35 Ru C33 C32 101.6(5)
C35 Ru C33 C34 -27.2(5)
C35 Ru C33 C36 -141.2(8)
Ru C33 C34 C35 53.4(6)
C32 C33 C34 Ru -54.7(5)
C32 C33 C34 C35 -1.3(10)
C36 C33 C34 Ru 128.0(6)
C36 C33 C34 C35 -178.6(6)
Cl1 Ru C34 C33 -81.9(4)
Cl1 Ru C34 C35 144.0(4)
Cl2 Ru C34 C33 -174.2(4)
Cl2 Ru C34 C35 51.7(5)
P Ru C34 C33 1.4(9)
P Ru C34 C35 -132.7(6)
C30 Ru C34 C33 105.3(5)
C30 Ru C34 C35 -28.8(5)
C31 Ru C34 C33 68.3(4)
C31 Ru C34 C35 -65.8(5)
C32 Ru C34 C33 31.0(4)
C32 Ru C34 C35 -103.1(5)
C33 Ru C34 C35 -134.1(7)
C35 Ru C34 C33 134.1(7)
Ru C34 C35 C30 53.5(6)
C33 C34 C35 Ru -53.5(6)
C33 C34 C35 C30 0.0(11)
Ru C30 C35 C34 -54.1(6)
C29 C30 C35 Ru -125.4(7)
C29 C30 C35 C34 -179.5(7)
C31 C30 C35 Ru 53.8(6)
C31 C30 C35 C34 -0.3(10)
Cl1 Ru C35 C30 -178.0(4)
Cl1 Ru C35 C34 -44.0(5)
Cl2 Ru C35 C30 93.9(4)
Cl2 Ru C35 C34 -132.0(4)
P Ru C35 C30 9.0(8)
P Ru C35 C34 143.1(4)
C30 Ru C35 C34 134.0(7)
C31 Ru C35 C30 -30.5(4)
C31 Ru C35 C34 103.6(5)
C32 Ru C35 C30 -68.2(5)
C32 Ru C35 C34 65.9(5)
C33 Ru C35 C30 -105.4(5)
C33 Ru C35 C34 28.6(4)
C34 Ru C35 C30 -134.0(7)
Ru C33 C36 C37 -68.1(9)
Ru C33 C36 C38 171.2(6)
C32 C33 C36 C37 24.2(10)
C32 C33 C36 C38 -96.5(8)
C34 C33 C36 C37 -158.7(7)
C34 C33 C36 C38 80.6(8)
Cl3 Ru2 P2 C39 -37.0(3)
Cl3 Ru2 P2 C55 81.8(2)
Cl3 Ru2 P2 C61 -156.9(2)
Cl4 Ru2 P2 C39 53.0(3)
Cl4 Ru2 P2 C55 171.7(2)
Cl4 Ru2 P2 C61 -66.9(2)
C68 Ru2 P2 C39 -128.1(4)
C68 Ru2 P2 C55 -9.3(4)
C68 Ru2 P2 C61 112.1(3)
C69 Ru2 P2 C39 -158.3(4)
C69 Ru2 P2 C55 -39.5(3)
C69 Ru2 P2 C61 81.9(3)
C70 Ru2 P2 C39 164.2(4)
C70 Ru2 P2 C55 -77.0(3)
C70 Ru2 P2 C61 44.4(3)
C71 Ru2 P2 C39 136.6(4)
C71 Ru2 P2 C55 -104.6(3)
C71 Ru2 P2 C61 16.7(3)
C72 Ru2 P2 C39 139.2(6)
C72 Ru2 P2 C55 -102.0(6)
C72 Ru2 P2 C61 19.4(6)
C73 Ru2 P2 C39 -120.9(5)
C73 Ru2 P2 C55 -2.1(5)
C73 Ru2 P2 C61 119.2(5)
Ru2 P2 C39 C40 7.4(8)
Ru2 P2 C39 C48 -179.6(4)
C55 P2 C39 C40 -118.7(7)
C55 P2 C39 C48 54.3(6)
C61 P2 C39 C40 132.0(7)
C61 P2 C39 C48 -54.9(6)
P2 C39 C40 C41 172.0(6)
C48 C39 C40 C41 -1.0(10)
C39 C40 C41 C42 -55.4(9)
C39 C40 C41 C54 56.7(9)
C40 C41 C42 C43 -124.9(8)
C40 C41 C42 C47 55.8(8)
C54 C41 C42 C43 122.5(8)
C54 C41 C42 C47 -56.9(8)
C41 C42 C43 C44 -178.4(7)
C47 C42 C43 C44 1.0(11)
C42 C43 C44 C45 0.4(13)
C43 C44 C45 C46 -1.8(14)
C44 C45 C46 C47 1.7(13)
C41 C42 C47 C46 178.5(6)
C41 C42 C47 C48 -2.2(8)
C43 C42 C47 C46 -1.0(11)
C43 C42 C47 C48 178.4(6)
C45 C46 C47 C42 -0.4(11)
C45 C46 C47 C48 -179.7(7)
P2 C39 C48 C47 -120.3(5)
P2 C39 C48 C49 135.6(5)
C40 C39 C48 C47 53.4(8)
C40 C39 C48 C49 -50.7(9)
C42 C47 C48 C39 -50.6(7)
C42 C47 C48 C49 56.9(7)
C46 C47 C48 C39 128.7(7)
C46 C47 C48 C49 -123.8(7)
C39 C48 C49 C50 -130.5(7)
C39 C48 C49 C54 48.9(8)
C47 C48 C49 C50 122.9(7)
C47 C48 C49 C54 -57.7(7)
C48 C49 C50 C51 179.5(6)
C54 C49 C50 C51 0.1(10)
C49 C50 C51 C52 -1.6(11)
C50 C51 C52 C53 1.6(11)
C51 C52 C53 C54 0.0(11)
C52 C53 C54 C41 177.4(7)
C52 C53 C54 C49 -1.5(11)
C48 C49 C54 C41 2.9(8)
C48 C49 C54 C53 -178.0(6)
C50 C49 C54 C41 -177.6(6)
C50 C49 C54 C53 1.5(10)
C40 C41 C54 C49 -56.0(8)
C40 C41 C54 C53 125.0(8)
C42 C41 C54 C49 56.1(7)
C42 C41 C54 C53 -122.9(8)
Ru2 P2 C55 C56 -46.5(6)
Ru2 P2 C55 C60 139.1(5)
C39 P2 C55 C56 84.1(6)
C39 P2 C55 C60 -90.3(6)
C61 P2 C55 C56 -170.6(5)
C61 P2 C55 C60 15.0(6)
P2 C55 C56 C57 -175.8(6)
C60 C55 C56 C57 -1.0(10)
C55 C56 C57 C58 0.8(11)
C56 C57 C58 C59 0.4(11)
C57 C58 C59 C60 -1.4(11)
C58 C59 C60 C55 1.1(10)
P2 C55 C60 C59 174.4(5)
C56 C55 C60 C59 0.1(10)
Ru2 P2 C61 C62 96.2(5)
Ru2 P2 C61 C66 -77.5(5)
C39 P2 C61 C62 -34.5(6)
C39 P2 C61 C66 151.8(5)
C55 P2 C61 C62 -138.0(5)
C55 P2 C61 C66 48.3(6)
P2 C61 C62 C63 -174.2(5)
C66 C61 C62 C63 -0.3(10)
C61 C62 C63 C64 1.2(10)
C62 C63 C64 C65 -1.5(10)
C63 C64 C65 C66 0.8(10)
C64 C65 C66 C61 0.1(10)
P2 C61 C66 C65 173.5(5)
C62 C61 C66 C65 -0.3(9)
Cl3 Ru2 C68 C67 -32.2(8)
Cl3 Ru2 C68 C69 -147.5(4)
Cl3 Ru2 C68 C73 82.9(4)
Cl4 Ru2 C68 C67 -123.4(7)
Cl4 Ru2 C68 C69 121.3(7)
Cl4 Ru2 C68 C73 -8.3(10)
P2 Ru2 C68 C67 59.7(8)
P2 Ru2 C68 C69 -55.5(5)
P2 Ru2 C68 C73 174.9(4)
C69 Ru2 C68 C67 115.2(9)
C69 Ru2 C68 C73 -129.6(7)
C70 Ru2 C68 C67 144.5(9)
C70 Ru2 C68 C69 29.3(4)
C70 Ru2 C68 C73 -100.3(5)
C71 Ru2 C68 C67 -179.4(8)
C71 Ru2 C68 C69 65.3(4)
C71 Ru2 C68 C73 -64.3(5)
C72 Ru2 C68 C67 -142.6(9)
C72 Ru2 C68 C69 102.2(5)
C72 Ru2 C68 C73 -27.4(4)
C73 Ru2 C68 C67 -115.2(10)
C73 Ru2 C68 C69 129.6(7)
Ru2 C68 C69 C70 -56.5(6)
C67 C68 C69 Ru2 -123.5(7)
C67 C68 C69 C70 -180.0(7)
C73 C68 C69 Ru2 54.7(6)
C73 C68 C69 C70 -1.8(10)
Cl3 Ru2 C69 C68 38.9(5)
Cl3 Ru2 C69 C70 171.0(3)
Cl4 Ru2 C69 C68 -148.0(4)
Cl4 Ru2 C69 C70 -15.9(6)
P2 Ru2 C69 C68 132.2(4)
P2 Ru2 C69 C70 -95.7(4)
C68 Ru2 C69 C70 132.1(6)
C70 Ru2 C69 C68 -132.1(6)
C71 Ru2 C69 C68 -104.3(5)
C71 Ru2 C69 C70 27.7(4)
C72 Ru2 C69 C68 -66.2(5)
C72 Ru2 C69 C70 65.9(4)
C73 Ru2 C69 C68 -31.0(4)
C73 Ru2 C69 C70 101.0(4)
Ru2 C69 C70 C71 -52.6(6)
C68 C69 C70 Ru2 56.6(6)
C68 C69 C70 C71 4.1(10)
Cl3 Ru2 C70 C69 -20.7(7)
Cl3 Ru2 C70 C71 113.5(6)
Cl4 Ru2 C70 C69 171.1(3)
Cl4 Ru2 C70 C71 -54.7(4)
P2 Ru2 C70 C69 86.8(4)
P2 Ru2 C70 C71 -139.0(4)
C68 Ru2 C70 C69 -29.3(4)
C68 Ru2 C70 C71 104.9(5)
C69 Ru2 C70 C71 134.2(6)
C71 Ru2 C70 C69 -134.2(6)
C72 Ru2 C70 C69 -102.4(5)
C72 Ru2 C70 C71 31.8(4)
C73 Ru2 C70 C69 -67.6(4)
C73 Ru2 C70 C71 66.6(5)
Ru2 C70 C71 C72 -56.5(5)
Ru2 C70 C71 C74 127.9(7)
C69 C70 C71 Ru2 51.5(6)
C69 C70 C71 C72 -4.9(9)
C69 C70 C71 C74 179.4(6)
Cl3 Ru2 C71 C70 -141.3(4)
Cl3 Ru2 C71 C72 -13.0(6)
Cl3 Ru2 C71 C74 100.8(7)
Cl4 Ru2 C71 C70 130.7(4)
Cl4 Ru2 C71 C72 -100.9(4)
Cl4 Ru2 C71 C74 12.9(7)
P2 Ru2 C71 C70 50.1(5)
P2 Ru2 C71 C72 178.5(3)
P2 Ru2 C71 C74 -67.7(7)
C68 Ru2 C71 C70 -64.9(5)
C68 Ru2 C71 C72 63.5(5)
C68 Ru2 C71 C74 177.3(7)
C69 Ru2 C71 C70 -28.2(4)
C69 Ru2 C71 C72 100.2(5)
C69 Ru2 C71 C74 -146.0(7)
C70 Ru2 C71 C72 128.4(7)
C70 Ru2 C71 C74 -117.8(9)
C72 Ru2 C71 C70 -128.4(7)
C72 Ru2 C71 C74 113.8(8)
C73 Ru2 C71 C70 -102.1(5)
C73 Ru2 C71 C72 26.3(4)
C73 Ru2 C71 C74 140.1(7)
Ru2 C71 C72 C73 -52.3(6)
C70 C71 C72 Ru2 56.3(5)
C70 C71 C72 C73 4.0(10)
C74 C71 C72 Ru2 -127.9(6)
C74 C71 C72 C73 179.8(6)
Cl3 Ru2 C72 C71 172.4(4)
Cl3 Ru2 C72 C73 -52.4(5)
Cl4 Ru2 C72 C71 80.4(4)
Cl4 Ru2 C72 C73 -144.4(4)
P2 Ru2 C72 C71 -3.6(9)
P2 Ru2 C72 C73 131.6(6)
C68 Ru2 C72 C71 -105.8(5)
C68 Ru2 C72 C73 29.5(5)
C69 Ru2 C72 C71 -68.3(4)
C69 Ru2 C72 C73 66.9(5)
C70 Ru2 C72 C71 -31.0(4)
C70 Ru2 C72 C73 104.3(5)
C71 Ru2 C72 C73 135.2(7)
C73 Ru2 C72 C71 -135.2(7)
Ru2 C72 C73 C68 -53.8(6)
C71 C72 C73 Ru2 51.8(6)
C71 C72 C73 C68 -2.0(10)
Ru2 C68 C73 C72 54.7(6)
C67 C68 C73 Ru2 124.3(7)
C67 C68 C73 C72 179.0(7)
C69 C68 C73 Ru2 -53.8(5)
C69 C68 C73 C72 0.9(10)
Cl3 Ru2 C73 C68 -95.7(4)
Cl3 Ru2 C73 C72 131.2(4)
Cl4 Ru2 C73 C68 176.8(4)
Cl4 Ru2 C73 C72 43.7(5)
P2 Ru2 C73 C68 -10.5(8)
P2 Ru2 C73 C72 -143.5(4)
C68 Ru2 C73 C72 -133.1(7)
C69 Ru2 C73 C68 30.6(5)
C69 Ru2 C73 C72 -102.5(5)
C70 Ru2 C73 C68 68.2(5)
C70 Ru2 C73 C72 -64.9(4)
C71 Ru2 C73 C68 105.0(5)
C71 Ru2 C73 C72 -28.1(4)
C72 Ru2 C73 C68 133.1(7)
Ru2 C71 C74 C75 63.3(9)
Ru2 C71 C74 C76 -173.2(6)
C70 C71 C74 C75 -30.2(10)
C70 C71 C74 C76 93.3(8)
C72 C71 C74 C75 154.3(7)
C72 C71 C74 C76 -82.2(9)
